data_7247742
loop_
_publ_author_name
'Fan, Xin-Yang'
'Li, Jia-Cheng'
'Zhou, Ji-Jia'
'Zhou, Bo'
'Ye, Long-Wu'

_publ_section_title
;
 Chiral Br\/onsted acid-catalyzed asymmetric dearomative spirocyclization
 of alkynyl thioethers
;
_journal_issue 24
_journal_name_full 'Green Chemistry'
_journal_page_first 10638
_journal_page_last 10643
_journal_paper_doi 10.1039/D3GC03222A
_journal_volume 25
_journal_year 2023
_chemical_absolute_configuration rm
_chemical_formula_moiety 'C24 H23 Br O S'
_chemical_formula_sum 'C24 H23 Br O S'
_chemical_formula_weight 439.39
_space_group_crystal_system orthorhombic
_space_group_IT_number 19
_space_group_name_Hall 'P 2ac 2ab'
_space_group_name_H-M_alt 'P 21 21 21'
_atom_sites_solution_hydrogens geom
_atom_sites_solution_primary dual
_audit_creation_date 2023-07-09
_audit_creation_method
;
Olex2 1.2
(compiled 2018.05.29 svn.r3508 for OlexSys, GUI svn.r5506)
;
_audit_update_record
;
2023-08-18 deposited with the CCDC.	2023-11-14 downloaded from the CCDC.
;
_cell_angle_alpha 90
_cell_angle_beta 90
_cell_angle_gamma 90
_cell_formula_units_Z 4
_cell_length_a 6.82940(10)
_cell_length_b 14.2435(2)
_cell_length_c 20.7154(2)
_cell_measurement_reflns_used 10178
_cell_measurement_temperature 100.01(10)
_cell_measurement_theta_max 74.4340
_cell_measurement_theta_min 3.7530
_cell_volume 2015.08(5)
_computing_cell_refinement 'CrysAlisPro 1.171.42.94a (Rigaku OD, 2023)'
_computing_data_collection 'CrysAlisPro 1.171.42.94a (Rigaku OD, 2023)'
_computing_data_reduction 'CrysAlisPro 1.171.42.94a (Rigaku OD, 2023)'
_computing_molecular_graphics 'Olex2 (Dolomanov et al., 2009)'
_computing_publication_material 'Olex2 (Dolomanov et al., 2009)'
_computing_structure_refinement 'ShelXL (Sheldrick, 2015)'
_computing_structure_solution 'ShelXT (Sheldrick, 2015)'
_diffrn_ambient_environment N~2~
_diffrn_ambient_temperature 100.01(10)
_diffrn_detector 'CCD plate'
_diffrn_detector_area_resol_mean 10.4741
_diffrn_detector_type Atlas
_diffrn_measured_fraction_theta_full 1.000
_diffrn_measured_fraction_theta_max 0.997
_diffrn_measurement_details
;
List of Runs (angles in degrees, time in seconds):

  # Type    Start    End  Width  t~exp~   \w     \q     \k     \f   Frames
#--------------------------------------------------------------------------
  1  \w    -83.00 -56.00   1.00    1.00    --  -40.50 125.00 -30.00   27
  2  \w   -108.00 -18.00   1.00    1.00    --  -40.50 -57.00 120.00   90
  3  \w    -64.00  30.00   1.00    1.00    --  -40.50  57.00 -90.00   94
  4  \w    -61.00  32.00   1.00    1.00    --  -40.50  37.00  60.00   93
  5  \w     17.00  53.00   1.00    1.00    --   43.04 -99.00  60.00   36
  6  \w     99.00 178.00   1.00    1.20    --  107.03  30.00 120.00   79
  7  \w     39.00 133.00   1.00    1.20    --  107.03 -77.00  30.00   94
  8  \w     52.00 130.00   1.00    1.20    --  107.03 -45.00  60.00   78
  9  \w    111.00 177.00   1.00    1.20    --  107.03  77.00 150.00   66
 10  \w    109.00 175.00   1.00    1.20    --  107.03  77.00-150.00   66
 11  \w     62.00 110.00   1.00    1.20    --  107.03-125.00-120.00   48
 12  \w    127.00 153.00   1.00    1.20    --  107.03  77.00-180.00   26
 13  \w     68.00 107.00   1.00    1.20    --  107.03 -94.00-150.00   39
 14  \w     32.00 127.00   1.00    1.20    --  107.03 -30.00 150.00   95
 15  \w    100.00 127.00   1.00    1.20    --  107.03 -45.00-180.00   27
 16  \w     53.00 107.00   1.00    1.20    --  107.03 -94.00 -90.00   54
 17  \w     32.00 108.00   1.00    1.20    --  107.03-102.00   0.56   76
;
_diffrn_measurement_device 'four-circle diffractometer'
_diffrn_measurement_device_type 'SuperNova, Dual, Cu at home/near, Atlas'
_diffrn_measurement_method '\w scans'
_diffrn_orient_matrix_type 'CrysAlisPro convention (1999,Acta A55,543-557)'
_diffrn_orient_matrix_UB_11 -0.0242060000
_diffrn_orient_matrix_UB_12 -0.0807689000
_diffrn_orient_matrix_UB_13 0.0488649000
_diffrn_orient_matrix_UB_21 0.0337922000
_diffrn_orient_matrix_UB_22 0.0693186000
_diffrn_orient_matrix_UB_23 0.0559607000
_diffrn_orient_matrix_UB_31 -0.2217048000
_diffrn_orient_matrix_UB_32 0.0192946000
_diffrn_orient_matrix_UB_33 0.0032398000
_diffrn_radiation_monochromator mirror
_diffrn_radiation_probe x-ray
_diffrn_radiation_type CuK\a
_diffrn_radiation_wavelength 1.54184
_diffrn_reflns_av_R_equivalents 0.0364
_diffrn_reflns_av_unetI/netI 0.0302
_diffrn_reflns_Laue_measured_fraction_full 1.000
_diffrn_reflns_Laue_measured_fraction_max 0.997
_diffrn_reflns_limit_h_max 5
_diffrn_reflns_limit_h_min -8
_diffrn_reflns_limit_k_max 17
_diffrn_reflns_limit_k_min -17
_diffrn_reflns_limit_l_max 25
_diffrn_reflns_limit_l_min -24
_diffrn_reflns_number 14232
_diffrn_reflns_point_group_measured_fraction_full 1.000
_diffrn_reflns_point_group_measured_fraction_max 0.989
_diffrn_reflns_theta_full 67.684
_diffrn_reflns_theta_max 74.402
_diffrn_reflns_theta_min 3.766
_diffrn_source 'micro-focus sealed X-ray tube'
_diffrn_source_type 'SuperNova (Cu) X-ray Source'
_exptl_absorpt_coefficient_mu 3.821
_exptl_absorpt_correction_T_max 1.00000
_exptl_absorpt_correction_T_min 0.45645
_exptl_absorpt_correction_type multi-scan
_exptl_absorpt_process_details
;
CrysAlisPro 1.171.42.94a (Rigaku Oxford Diffraction, 2023)
Empirical absorption correction using spherical harmonics,
implemented in SCALE3 ABSPACK scaling algorithm.
;
_exptl_crystal_colour 'metallic light white'
_exptl_crystal_colour_lustre metallic
_exptl_crystal_colour_modifier light
_exptl_crystal_colour_primary white
_exptl_crystal_density_diffrn 1.448
_exptl_crystal_description plate
_exptl_crystal_F_000 904
_exptl_crystal_size_max 0.01
_exptl_crystal_size_mid 0.01
_exptl_crystal_size_min 0.01
_refine_diff_density_max 0.526
_refine_diff_density_min -0.287
_refine_diff_density_rms 0.053
_refine_ls_abs_structure_details
;
 Flack x determined using 1604 quotients [(I+)-(I-)]/[(I+)+(I-)]
 (Parsons and Flack (2004), Acta Cryst. A60, s61).
;
_refine_ls_abs_structure_Flack 0.000(9)
_refine_ls_extinction_method none
_refine_ls_goodness_of_fit_ref 1.038
_refine_ls_hydrogen_treatment constr
_refine_ls_matrix_type full
_refine_ls_number_parameters 244
_refine_ls_number_reflns 4078
_refine_ls_number_restraints 0
_refine_ls_restrained_S_all 1.038
_refine_ls_R_factor_all 0.0275
_refine_ls_R_factor_gt 0.0258
_refine_ls_shift/su_max 0.001
_refine_ls_shift/su_mean 0.000
_refine_ls_structure_factor_coef Fsqd
_refine_ls_weighting_details
;
 w=1/[\s^2^(Fo^2^)+(0.0370P)^2^+0.4300P]
 where P=(Fo^2^+2Fc^2^)/3
;
_refine_ls_weighting_scheme calc
_refine_ls_wR_factor_gt 0.0648
_refine_ls_wR_factor_ref 0.0655
_reflns_Friedel_coverage 0.723
_reflns_Friedel_fraction_full 1.000
_reflns_Friedel_fraction_max 0.978
_reflns_number_gt 3892
_reflns_number_total 4078
_reflns_threshold_expression 'I > 2\s(I)'
_cod_data_source_file d3gc03222a2.cif
_cod_data_source_block exp_19291_auto
_cod_depositor_comments 'Adding full bibliography for 7247742.cif.'
_cod_database_code 7247742
_shelxl_version_number 2013-2
_shelx_space_group_comment
;
The symmetry employed for this shelxl refinement is uniquely defined
by the following loop, which should always be used as a source of
symmetry information in preference to the above space-group names.
They are only intended as comments.
;
_reflns_odcompleteness_completeness 99.95
_reflns_odcompleteness_iscentric 1
_reflns_odcompleteness_theta 66.97
_olex2_refinement_description
;
1. Fixed Uiso
 At 1.2 times of:
  All C(H) groups, All C(H,H) groups
2.a Ternary CH refined with riding coordinates:
 C2(H2), C4(H4), C9(H9)
2.b Secondary CH2 refined with riding coordinates:
 C1(H1A,H1B), C3(H3A,H3B), C5(H5A,H5B), C6(H6A,H6B), C8(H8A,H8B), C10(H10A,H10B)
2.c Aromatic/amide H refined with riding coordinates:
 C14(H14), C15(H15), C16(H16), C17(H17), C20(H20), C22(H22), C23(H23), C24(H24)
;
_olex2_submission_special_instructions 'No special instructions were received'
_oxdiff_exptl_absorpt_empirical_details
;
Empirical correction (ABSPACK) includes:
- Absorption correction using spherical harmonics
- Frame scaling
;
_oxdiff_exptl_absorpt_empirical_full_max 2.002
_oxdiff_exptl_absorpt_empirical_full_min 0.629

loop_
_space_group_symop_operation_xyz
'x, y, z'
'-x+1/2, -y, z+1/2'
'-x, y+1/2, -z+1/2'
'x+1/2, -y+1/2, -z'

loop_
_atom_site_label
_atom_site_type_symbol
_atom_site_fract_x
_atom_site_fract_y
_atom_site_fract_z
_atom_site_U_iso_or_equiv
_atom_site_adp_type
_atom_site_occupancy
_atom_site_site_symmetry_order
_atom_site_calc_flag
_atom_site_refinement_flags_posn
_atom_site_refinement_flags_adp
_atom_site_refinement_flags_occupancy
_atom_site_disorder_assembly
_atom_site_disorder_group
Br27 Br 0.55982(5) 0.85043(2) 0.64152(2) 0.02920(11) Uani 1 1 d . . . . .
S26 S 0.20936(11) 0.74778(5) 0.74645(3) 0.01861(15) Uani 1 1 d . . . . .
O25 O 0.4260(3) 0.50114(15) 0.69669(10) 0.0197(4) Uani 1 1 d . . . . .
C1 C 0.5962(5) 0.7092(3) 0.78721(15) 0.0236(7) Uani 1 1 d . . . . .
H1A H 0.6322 0.7702 0.7676 0.028 Uiso 1 1 calc R . . . .
H1B H 0.6092 0.6599 0.7538 0.028 Uiso 1 1 calc R . . . .
C2 C 0.7331(5) 0.6877(3) 0.84389(15) 0.0281(8) Uani 1 1 d . . . . .
H2 H 0.8714 0.6854 0.8281 0.034 Uiso 1 1 calc R . . . .
C3 C 0.7133(5) 0.7650(3) 0.89478(17) 0.0339(9) Uani 1 1 d . . . . .
H3A H 0.8026 0.7518 0.9313 0.041 Uiso 1 1 calc R . . . .
H3B H 0.7506 0.8262 0.8758 0.041 Uiso 1 1 calc R . . . .
C4 C 0.5022(5) 0.7695(2) 0.91912(16) 0.0291(8) Uani 1 1 d . . . . .
H4 H 0.4903 0.8201 0.9523 0.035 Uiso 1 1 calc R . . . .
C5 C 0.6789(5) 0.5934(3) 0.87407(15) 0.0262(7) Uani 1 1 d . . . . .
H5A H 0.7685 0.5794 0.9104 0.031 Uiso 1 1 calc R . . . .
H5B H 0.6922 0.5428 0.8416 0.031 Uiso 1 1 calc R . . . .
C6 C 0.3651(5) 0.7911(2) 0.86224(16) 0.0241(6) Uani 1 1 d . . . . .
H6A H 0.3999 0.8525 0.8430 0.029 Uiso 1 1 calc R . . . .
H6B H 0.2280 0.7944 0.8776 0.029 Uiso 1 1 calc R . . . .
C7 C 0.3856(4) 0.7129(2) 0.81133(14) 0.0174(6) Uani 1 1 d . . . . .
C8 C 0.3298(5) 0.6187(2) 0.84178(14) 0.0198(6) Uani 1 1 d . . . . .
H8A H 0.3399 0.5682 0.8091 0.024 Uiso 1 1 calc R . . . .
H8B H 0.1927 0.6212 0.8572 0.024 Uiso 1 1 calc R . . . .
C9 C 0.4673(5) 0.5976(2) 0.89849(14) 0.0208(6) Uani 1 1 d . . . . .
H9 H 0.4312 0.5358 0.9181 0.025 Uiso 1 1 calc R . . . .
C10 C 0.4468(6) 0.6749(2) 0.94927(14) 0.0251(7) Uani 1 1 d . . . . .
H10A H 0.5338 0.6614 0.9864 0.030 Uiso 1 1 calc R . . . .
H10B H 0.3102 0.6772 0.9652 0.030 Uiso 1 1 calc R . . . .
C11 C 0.2965(4) 0.6988(2) 0.67391(14) 0.0157(6) Uani 1 1 d . . . . .
C12 C 0.4253(4) 0.73641(19) 0.63210(13) 0.0181(6) Uani 1 1 d . . . . .
C13 C 0.4487(5) 0.6794(2) 0.57459(13) 0.0172(6) Uani 1 1 d . . . . .
C14 C 0.5684(5) 0.6902(2) 0.52050(14) 0.0234(6) Uani 1 1 d . . . . .
H14 H 0.6541 0.7424 0.5166 0.028 Uiso 1 1 calc R . . . .
C15 C 0.5582(5) 0.6221(3) 0.47256(15) 0.0278(7) Uani 1 1 d . . . . .
H15 H 0.6387 0.6276 0.4353 0.033 Uiso 1 1 calc R . . . .
C16 C 0.3122(5) 0.5353(2) 0.53249(15) 0.0224(7) Uani 1 1 d . . . . .
H16 H 0.2255 0.4834 0.5364 0.027 Uiso 1 1 calc R . . . .
C17 C 0.4309(5) 0.5455(3) 0.47838(15) 0.0277(7) Uani 1 1 d . . . . .
H17 H 0.4256 0.4999 0.4449 0.033 Uiso 1 1 calc R . . . .
C18 C 0.3235(4) 0.6025(2) 0.58051(14) 0.0157(6) Uani 1 1 d . . . . .
C19 C 0.2111(4) 0.60902(19) 0.64350(14) 0.0144(5) Uani 1 1 d . . . . .
C20 C -0.0053(4) 0.6240(2) 0.63028(14) 0.0170(6) Uani 1 1 d . . . . .
H20 H -0.0437 0.6726 0.6015 0.020 Uiso 1 1 calc R . . . .
C21 C 0.2554(4) 0.5239(2) 0.68711(14) 0.0148(6) Uani 1 1 d . . . . .
C22 C 0.0917(5) 0.4739(2) 0.71644(14) 0.0182(6) Uani 1 1 d . . . . .
H22 H 0.1169 0.4241 0.7458 0.022 Uiso 1 1 calc R . . . .
C23 C -0.0945(4) 0.4972(2) 0.70266(15) 0.0194(6) Uani 1 1 d . . . . .
H23 H -0.1979 0.4640 0.7231 0.023 Uiso 1 1 calc R . . . .
C24 C -0.1425(5) 0.5715(2) 0.65760(14) 0.0187(6) Uani 1 1 d . . . . .
H24 H -0.2760 0.5828 0.6473 0.022 Uiso 1 1 calc R . . . .

loop_
_atom_site_aniso_label
_atom_site_aniso_U_11
_atom_site_aniso_U_22
_atom_site_aniso_U_33
_atom_site_aniso_U_23
_atom_site_aniso_U_13
_atom_site_aniso_U_12
Br27 0.0365(2) 0.02067(16) 0.03048(17) 0.00766(14) -0.00567(16) -0.01317(14)
S26 0.0176(3) 0.0191(3) 0.0191(3) -0.0023(3) -0.0003(3) 0.0042(3)
O25 0.0152(10) 0.0212(10) 0.0227(10) 0.0023(8) -0.0008(9) 0.0014(9)
C1 0.0187(17) 0.0366(17) 0.0156(14) 0.0019(13) 0.0004(12) -0.0015(14)
C2 0.0144(15) 0.050(2) 0.0197(16) 0.0063(14) -0.0016(12) -0.0033(14)
C3 0.037(2) 0.039(2) 0.0258(17) 0.0069(15) -0.0140(15) -0.0178(17)
C4 0.048(2) 0.0214(16) 0.0177(14) -0.0046(12) -0.0041(13) -0.0034(14)
C5 0.0248(18) 0.0377(19) 0.0162(15) 0.0010(13) -0.0003(12) 0.0104(14)
C6 0.0347(17) 0.0175(14) 0.0201(14) -0.0048(13) 0.0015(14) 0.0003(12)
C7 0.0185(15) 0.0189(14) 0.0148(13) -0.0026(11) 0.0003(11) -0.0005(11)
C8 0.0227(16) 0.0172(14) 0.0196(15) -0.0018(11) 0.0018(12) 0.0000(11)
C9 0.0269(18) 0.0184(14) 0.0170(14) 0.0010(11) -0.0015(13) -0.0011(13)
C10 0.0335(18) 0.0254(16) 0.0163(13) 0.0002(11) 0.0012(14) 0.0035(14)
C11 0.0130(14) 0.0154(14) 0.0185(14) 0.0017(11) -0.0022(11) 0.0020(11)
C12 0.0159(13) 0.0172(13) 0.0212(14) 0.0050(11) -0.0037(12) -0.0008(11)
C13 0.0132(14) 0.0226(14) 0.0159(13) 0.0064(11) -0.0033(12) 0.0013(12)
C14 0.0155(15) 0.0342(16) 0.0206(14) 0.0098(12) 0.0015(14) 0.0001(14)
C15 0.0187(15) 0.047(2) 0.0176(14) 0.0039(13) 0.0039(13) 0.0026(15)
C16 0.0221(17) 0.0259(16) 0.0190(15) -0.0008(12) -0.0013(12) 0.0002(13)
C17 0.0248(17) 0.0377(18) 0.0206(15) -0.0053(13) 0.0012(15) 0.0041(16)
C18 0.0112(14) 0.0205(14) 0.0153(13) 0.0038(11) 0.0001(11) 0.0013(11)
C19 0.0128(13) 0.0166(13) 0.0138(12) 0.0010(11) 0.0003(12) 0.0002(10)
C20 0.0144(14) 0.0196(14) 0.0168(14) 0.0009(10) -0.0014(10) 0.0025(10)
C21 0.0151(15) 0.0155(13) 0.0138(13) -0.0025(11) -0.0011(11) 0.0011(11)
C22 0.0198(16) 0.0161(13) 0.0187(14) 0.0024(11) -0.0007(12) -0.0019(11)
C23 0.0163(16) 0.0217(14) 0.0201(14) 0.0007(11) 0.0026(11) -0.0055(12)
C24 0.0127(14) 0.0238(16) 0.0198(15) -0.0016(12) -0.0005(11) 0.0013(11)

loop_
_atom_type_symbol
_atom_type_description
_atom_type_scat_dispersion_real
_atom_type_scat_dispersion_imag
_atom_type_scat_source
C C 0.0181 0.0091 'International Tables Vol C Tables 4.2.6.8 and 6.1.1.4'
H H 0.0000 0.0000 'International Tables Vol C Tables 4.2.6.8 and 6.1.1.4'
Br Br -0.6763 1.2805 'International Tables Vol C Tables 4.2.6.8 and 6.1.1.4'
O O 0.0492 0.0322 'International Tables Vol C Tables 4.2.6.8 and 6.1.1.4'
S S 0.3331 0.5567 'International Tables Vol C Tables 4.2.6.8 and 6.1.1.4'

loop_
_geom_angle_atom_site_label_1
_geom_angle_atom_site_label_2
_geom_angle_atom_site_label_3
_geom_angle
_geom_angle_site_symmetry_1
_geom_angle_site_symmetry_3
_geom_angle_publ_flag
C11 S26 C7 106.90(14) . . ?
H1A C1 H1B 108.2 . . ?
C2 C1 H1A 109.8 . . ?
C2 C1 H1B 109.8 . . ?
C7 C1 H1A 109.8 . . ?
C7 C1 H1B 109.8 . . ?
C7 C1 C2 109.4(3) . . ?
C1 C2 H2 109.4 . . ?
C3 C2 C1 109.3(3) . . ?
C3 C2 H2 109.4 . . ?
C5 C2 C1 110.0(3) . . ?
C5 C2 H2 109.4 . . ?
C5 C2 C3 109.2(3) . . ?
C2 C3 H3A 109.7 . . ?
C2 C3 H3B 109.7 . . ?
H3A C3 H3B 108.2 . . ?
C4 C3 C2 109.9(3) . . ?
C4 C3 H3A 109.7 . . ?
C4 C3 H3B 109.7 . . ?
C3 C4 H4 109.5 . . ?
C3 C4 C6 109.3(3) . . ?
C3 C4 C10 109.3(3) . . ?
C6 C4 H4 109.5 . . ?
C10 C4 H4 109.5 . . ?
C10 C4 C6 109.8(3) . . ?
C2 C5 H5A 109.8 . . ?
C2 C5 H5B 109.8 . . ?
C2 C5 C9 109.2(3) . . ?
H5A C5 H5B 108.3 . . ?
C9 C5 H5A 109.8 . . ?
C9 C5 H5B 109.8 . . ?
C4 C6 H6A 109.9 . . ?
C4 C6 H6B 109.9 . . ?
C4 C6 C7 109.0(3) . . ?
H6A C6 H6B 108.3 . . ?
C7 C6 H6A 109.9 . . ?
C7 C6 H6B 109.9 . . ?
C1 C7 S26 112.4(2) . . ?
C1 C7 C6 109.6(3) . . ?
C1 C7 C8 109.9(3) . . ?
C6 C7 S26 104.0(2) . . ?
C8 C7 S26 111.6(2) . . ?
C8 C7 C6 109.2(2) . . ?
C7 C8 H8A 109.8 . . ?
C7 C8 H8B 109.8 . . ?
C7 C8 C9 109.6(3) . . ?
H8A C8 H8B 108.2 . . ?
C9 C8 H8A 109.8 . . ?
C9 C8 H8B 109.8 . . ?
C5 C9 C8 109.4(2) . . ?
C5 C9 H9 109.4 . . ?
C8 C9 H9 109.4 . . ?
C10 C9 C5 110.0(3) . . ?
C10 C9 C8 109.2(3) . . ?
C10 C9 H9 109.4 . . ?
C4 C10 H10A 109.8 . . ?
C4 C10 H10B 109.8 . . ?
C9 C10 C4 109.3(3) . . ?
C9 C10 H10A 109.8 . . ?
C9 C10 H10B 109.8 . . ?
H10A C10 H10B 108.3 . . ?
C12 C11 S26 127.8(2) . . ?
C12 C11 C19 108.3(3) . . ?
C19 C11 S26 123.4(2) . . ?
C11 C12 Br27 126.7(2) . . ?
C11 C12 C13 112.2(3) . . ?
C13 C12 Br27 121.1(2) . . ?
C14 C13 C12 131.4(3) . . ?
C18 C13 C12 107.5(3) . . ?
C18 C13 C14 121.1(3) . . ?
C13 C14 H14 121.1 . . ?
C15 C14 C13 117.8(3) . . ?
C15 C14 H14 121.1 . . ?
C14 C15 H15 119.5 . . ?
C14 C15 C17 120.9(3) . . ?
C17 C15 H15 119.5 . . ?
C17 C16 H16 120.8 . . ?
C18 C16 H16 120.8 . . ?
C18 C16 C17 118.4(3) . . ?
C15 C17 H17 119.6 . . ?
C16 C17 C15 120.8(3) . . ?
C16 C17 H17 119.6 . . ?
C13 C18 C19 109.7(3) . . ?
C16 C18 C13 121.0(3) . . ?
C16 C18 C19 129.3(3) . . ?
C11 C19 C21 109.8(2) . . ?
C18 C19 C11 102.2(2) . . ?
C18 C19 C20 110.3(2) . . ?
C18 C19 C21 110.9(2) . . ?
C20 C19 C11 109.0(2) . . ?
C20 C19 C21 114.1(2) . . ?
C19 C20 H20 119.0 . . ?
C24 C20 C19 122.1(3) . . ?
C24 C20 H20 119.0 . . ?
O25 C21 C19 119.3(3) . . ?
O25 C21 C22 122.2(3) . . ?
C22 C21 C19 118.5(2) . . ?
C21 C22 H22 119.5 . . ?
C23 C22 C21 121.1(3) . . ?
C23 C22 H22 119.5 . . ?
C22 C23 H23 119.0 . . ?
C22 C23 C24 122.1(3) . . ?
C24 C23 H23 119.0 . . ?
C20 C24 C23 121.8(3) . . ?
C20 C24 H24 119.1 . . ?
C23 C24 H24 119.1 . . ?

loop_
_geom_bond_atom_site_label_1
_geom_bond_atom_site_label_2
_geom_bond_distance
_geom_bond_site_symmetry_2
_geom_bond_publ_flag
Br27 C12 1.876(3) . ?
S26 C7 1.871(3) . ?
S26 C11 1.760(3) . ?
O25 C21 1.226(4) . ?
C1 H1A 0.9900 . ?
C1 H1B 0.9900 . ?
C1 C2 1.532(4) . ?
C1 C7 1.523(4) . ?
C2 H2 1.0000 . ?
C2 C3 1.530(5) . ?
C2 C5 1.527(5) . ?
C3 H3A 0.9900 . ?
C3 H3B 0.9900 . ?
C3 C4 1.529(5) . ?
C4 H4 1.0000 . ?
C4 C6 1.536(5) . ?
C4 C10 1.532(5) . ?
C5 H5A 0.9900 . ?
C5 H5B 0.9900 . ?
C5 C9 1.532(5) . ?
C6 H6A 0.9900 . ?
C6 H6B 0.9900 . ?
C6 C7 1.540(4) . ?
C7 C8 1.531(4) . ?
C8 H8A 0.9900 . ?
C8 H8B 0.9900 . ?
C8 C9 1.534(4) . ?
C9 H9 1.0000 . ?
C9 C10 1.529(4) . ?
C10 H10A 0.9900 . ?
C10 H10B 0.9900 . ?
C11 C12 1.345(4) . ?
C11 C19 1.541(4) . ?
C12 C13 1.451(4) . ?
C13 C14 1.396(4) . ?
C13 C18 1.394(4) . ?
C14 H14 0.9500 . ?
C14 C15 1.390(5) . ?
C15 H15 0.9500 . ?
C15 C17 1.400(5) . ?
C16 H16 0.9500 . ?
C16 C17 1.391(5) . ?
C16 C18 1.383(4) . ?
C17 H17 0.9500 . ?
C18 C19 1.517(4) . ?
C19 C20 1.518(4) . ?
C19 C21 1.542(4) . ?
C20 H20 0.9500 . ?
C20 C24 1.326(4) . ?
C21 C22 1.458(4) . ?
C22 H22 0.9500 . ?
C22 C23 1.345(5) . ?
C23 H23 0.9500 . ?
C23 C24 1.448(4) . ?
C24 H24 0.9500 . ?
